data_7203449
loop_
_publ_author_name
'Du, Miao'
'Li, Cheng-Peng'
'Zhao, Xiao-Jun'

_publ_section_title
;
 Hierarchical regulated assembly of new metallosupramolecular networks
 based on metal thiocyanate and
 trans-1-(2-pyridyl)-2-(4-pyridyl)ethylene (bpe)via multiple
 interactions
;
_journal_issue 7
_journal_name_full CrystEngComm
_journal_page_first 552
_journal_paper_doi 10.1039/b606400k
_journal_volume 8
_journal_year 2006
_chemical_formula_sum 'C27 H26 Co N6 O2 S2'
_chemical_formula_weight 589.59
_chemical_name_systematic
;
?
;
_space_group_IT_number 2
_symmetry_cell_setting triclinic
_symmetry_space_group_name_Hall '-P 1'
_symmetry_space_group_name_H-M 'P -1'
_atom_sites_solution_hydrogens geom
_atom_sites_solution_primary direct
_atom_sites_solution_secondary difmap
_audit_creation_method SHELXL-97
_cell_angle_alpha 103.458(6)
_cell_angle_beta 96.406(7)
_cell_angle_gamma 97.493(7)
_cell_formula_units_Z 2
_cell_length_a 9.139(3)
_cell_length_b 10.665(4)
_cell_length_c 14.968(6)
_cell_measurement_reflns_used 704
_cell_measurement_temperature 294(2)
_cell_measurement_theta_max 24.18
_cell_measurement_theta_min 2.72
_cell_volume 1391.4(9)
_computing_cell_refinement 'Bruker APEX II'
_computing_data_collection 'Bruker APEX II'
_computing_data_reduction 'Bruker SAINT'
_computing_molecular_graphics 'Bruker SHELXTL'
_computing_publication_material 'Bruker SHELXTL'
_computing_structure_refinement 'SHELXL-97 (Sheldrick, 1997)'
_computing_structure_solution 'SHELXS-97 (Sheldrick, 1990)'
_diffrn_ambient_temperature 294(2)
_diffrn_measured_fraction_theta_full 0.993
_diffrn_measured_fraction_theta_max 0.993
_diffrn_measurement_device_type 'Apex II CCD area detector'
_diffrn_measurement_method 'phi and omega scans'
_diffrn_radiation_monochromator graphite
_diffrn_radiation_source 'fine-focus sealed tube'
_diffrn_radiation_type MoK\a
_diffrn_radiation_wavelength 0.71073
_diffrn_reflns_av_R_equivalents 0.0306
_diffrn_reflns_av_sigmaI/netI 0.0681
_diffrn_reflns_limit_h_max 10
_diffrn_reflns_limit_h_min -9
_diffrn_reflns_limit_k_max 12
_diffrn_reflns_limit_k_min -12
_diffrn_reflns_limit_l_max 17
_diffrn_reflns_limit_l_min -17
_diffrn_reflns_number 7283
_diffrn_reflns_theta_full 25.03
_diffrn_reflns_theta_max 25.03
_diffrn_reflns_theta_min 1.41
_exptl_absorpt_coefficient_mu 0.803
_exptl_absorpt_correction_T_max 1.000000
_exptl_absorpt_correction_T_min 0.672783
_exptl_absorpt_correction_type multi-scan
_exptl_absorpt_process_details SADABS
_exptl_crystal_colour Pale-red
_exptl_crystal_density_diffrn 1.407
_exptl_crystal_density_meas ?
_exptl_crystal_density_method 'not measured'
_exptl_crystal_description Block
_exptl_crystal_F_000 610
_exptl_crystal_size_max 0.16
_exptl_crystal_size_mid 0.12
_exptl_crystal_size_min 0.10
_refine_diff_density_max 0.357
_refine_diff_density_min -0.272
_refine_diff_density_rms 0.059
_refine_ls_extinction_method none
_refine_ls_goodness_of_fit_ref 1.061
_refine_ls_hydrogen_treatment constr
_refine_ls_matrix_type full
_refine_ls_number_parameters 423
_refine_ls_number_reflns 4889
_refine_ls_number_restraints 74
_refine_ls_restrained_S_all 1.090
_refine_ls_R_factor_all 0.0919
_refine_ls_R_factor_gt 0.0527
_refine_ls_shift/su_max 0.002
_refine_ls_shift/su_mean 0.000
_refine_ls_structure_factor_coef Fsqd
_refine_ls_weighting_details 'calc w=1/[\s^2^(Fo^2^)+(0.0402P)^2^+0.7574P] where P=(Fo^2^+2Fc^2^)/3'
_refine_ls_weighting_scheme calc
_refine_ls_wR_factor_gt 0.1015
_refine_ls_wR_factor_ref 0.1207
_reflns_number_gt 3258
_reflns_number_total 4889
_reflns_threshold_expression >2sigma(I)
_cod_data_source_file b606400k.txt
_cod_data_source_block 1
_cod_depositor_comments
;
The following automatic conversions were performed:
'_symmetry_cell_setting' value 'Triclinic' changed to 'triclinic'
according to '/home/saulius/struct/CIF-dictionaries/cif_core.dic'
dictionary named 'cif_core.dic' version 2.4.1 from
2010-06-29.

'_exptl_absorpt_correction_type' value 'MULTI-SCAN' changed
to 'multi-scan' according to
'/home/saulius/struct/CIF-dictionaries/cif_core.dic' dictionary named
'cif_core.dic' version 2.4.1 from 2010-06-29.

Automatic conversion script
Id: cif_fix_enum 1527 2010-12-29 10:47:43Z saulius 

The following automatic conversions were performed:

'_exptl_crystal_density_meas' value 'None' was changed to '?' - the
value is perceived as not measured.

Automatic conversion script
Id: cif_fix_values 3008 2015-01-20 13:52:24Z robertas 
;
_cod_original_cell_volume 1391.3(9)
_cod_original_sg_symbol_H-M P-1
_cod_database_code 7203449

loop_
_symmetry_equiv_pos_as_xyz
'x, y, z'
'-x, -y, -z'

loop_
_atom_site_label
_atom_site_type_symbol
_atom_site_fract_x
_atom_site_fract_y
_atom_site_fract_z
_atom_site_U_iso_or_equiv
_atom_site_adp_type
_atom_site_occupancy
_atom_site_symmetry_multiplicity
_atom_site_calc_flag
_atom_site_refinement_flags
_atom_site_disorder_assembly
_atom_site_disorder_group
Co1 Co 0.70985(6) 0.79967(5) 0.74278(4) 0.03553(17) Uani 1 1 d . . .
S1 S 1.07324(15) 1.17888(14) 0.88752(10) 0.0718(4) Uani 1 1 d . A .
S2 S 0.36786(16) 0.40077(14) 0.60130(10) 0.0734(4) Uani 1 1 d . A .
O1 O 0.6461(3) 0.7981(3) 0.8756(2) 0.0472(8) Uani 1 1 d . A .
H1 H 0.6243 0.7154 0.8859 0.057 Uiso 1 1 calc R . .
N1 N 0.8394(4) 0.9850(4) 0.7944(3) 0.0467(9) Uani 1 1 d . A .
N2 N 0.5794(4) 0.6178(4) 0.6889(3) 0.0495(10) Uani 1 1 d . A .
N3 N 0.5184(4) 0.8882(3) 0.7059(2) 0.0417(9) Uani 1 1 d . A .
N4 N -0.0123(4) 1.2478(3) 0.4908(3) 0.0466(9) Uani 1 1 d . . .
C1 C 0.9342(5) 1.0638(4) 0.8334(3) 0.0439(11) Uani 1 1 d . . .
C2 C 0.4924(5) 0.5278(4) 0.6511(3) 0.0411(10) Uani 1 1 d . . .
C3 C 0.5215(5) 0.9697(4) 0.6505(3) 0.0502(12) Uani 1 1 d . . .
H3 H 0.6087 0.9878 0.6259 0.060 Uiso 1 1 calc R A .
C4 C 0.4015(5) 1.0285(4) 0.6278(3) 0.0545(12) Uani 1 1 d . A .
H4 H 0.4090 1.0841 0.5885 0.065 Uiso 1 1 calc R . .
C5 C 0.2692(5) 1.0050(4) 0.6635(3) 0.0441(11) Uani 1 1 d . . .
C6 C 0.2685(5) 0.9213(5) 0.7208(3) 0.0555(13) Uani 1 1 d . A .
H6 H 0.1837 0.9027 0.7474 0.067 Uiso 1 1 calc R . .
C7 C 0.3908(5) 0.8651(5) 0.7393(3) 0.0514(12) Uani 1 1 d . . .
H7 H 0.3848 0.8075 0.7773 0.062 Uiso 1 1 calc R A .
C8 C 0.1365(5) 1.0653(4) 0.6440(3) 0.0539(12) Uani 1 1 d . A .
H8 H 0.0622 1.0580 0.6810 0.065 Uiso 1 1 calc R . .
C9 C 0.1139(5) 1.1271(4) 0.5804(3) 0.0490(11) Uani 1 1 d . . .
H9 H 0.1868 1.1311 0.5421 0.059 Uiso 1 1 calc R A .
C10 C -0.0153(5) 1.1921(4) 0.5622(3) 0.0426(10) Uani 1 1 d . A .
C11 C -0.1299(5) 1.2008(5) 0.6158(4) 0.0572(13) Uani 1 1 d . . .
H11 H -0.1302 1.1620 0.6654 0.069 Uiso 1 1 calc R A .
C12 C -0.2424(5) 1.2670(5) 0.5951(4) 0.0612(14) Uani 1 1 d . A .
H12 H -0.3205 1.2724 0.6299 0.073 Uiso 1 1 calc R . .
C13 C -0.2394(5) 1.3254(5) 0.5229(4) 0.0587(13) Uani 1 1 d . . .
H13 H -0.3141 1.3717 0.5081 0.070 Uiso 1 1 calc R A .
C14 C -0.1224(5) 1.3133(4) 0.4730(3) 0.0538(12) Uani 1 1 d . A .
H14 H -0.1197 1.3530 0.4240 0.065 Uiso 1 1 calc R . .
N5 N 0.9071(11) 0.7248(12) 0.7905(10) 0.042(4) Uani 0.518(11) 1 d PGU A 1
C15 C 0.9976(13) 0.7907(10) 0.8734(9) 0.072(5) Uani 0.518(11) 1 d PG A 1
H15A H 0.9722 0.8656 0.9101 0.086 Uiso 0.518(11) 1 calc PR A 1
C16 C 1.1261(11) 0.7448(8) 0.9016(6) 0.043(3) Uani 0.518(11) 1 d PG A 1
H16A H 1.1867 0.7889 0.9570 0.052 Uiso 0.518(11) 1 calc PR A 1
C17 C 1.1641(8) 0.6329(8) 0.8468(6) 0.035(3) Uani 0.518(11) 1 d PGD A 1
C18 C 1.0736(10) 0.5670(8) 0.7639(6) 0.043(3) Uani 0.518(11) 1 d PGD A 1
H18A H 1.0990 0.4921 0.7272 0.052 Uiso 0.518(11) 1 calc PR A 1
C19 C 0.9451(11) 0.6129(10) 0.7357(7) 0.039(3) Uani 0.518(11) 1 d PG A 1
H19A H 0.8845 0.5688 0.6802 0.047 Uiso 0.518(11) 1 calc PR A 1
C20 C 1.2995(7) 0.5846(8) 0.8689(6) 0.039(3) Uani 0.518(11) 1 d PD A 1
H20A H 1.3683 0.6442 0.9146 0.047 Uiso 0.518(11) 1 calc PR A 1
C21 C 1.3450(9) 0.4755(8) 0.8382(6) 0.037(3) Uani 0.518(11) 1 d PD A 1
H21A H 1.2743 0.4116 0.7969 0.045 Uiso 0.518(11) 1 calc PR A 1
C22 C 1.4889(9) 0.4366(11) 0.8579(7) 0.039(3) Uani 0.518(11) 1 d PGDU A 1
C23 C 1.5203(10) 0.3098(9) 0.8398(11) 0.066(5) Uani 0.518(11) 1 d PGD A 1
H23A H 1.4448 0.2397 0.8118 0.079 Uiso 0.518(11) 1 calc PR A 1
C24 C 1.6644(12) 0.2878(9) 0.8636(14) 0.074(6) Uani 0.518(11) 1 d PG A 1
H24A H 1.6854 0.2030 0.8514 0.088 Uiso 0.518(11) 1 calc PR A 1
C25 C 1.7772(9) 0.3926(13) 0.9054(12) 0.050(5) Uani 0.518(11) 1 d PG A 1
H25A H 1.8736 0.3778 0.9213 0.060 Uiso 0.518(11) 1 calc PR A 1
C26 C 1.7457(11) 0.5193(10) 0.9235(9) 0.028(3) Uani 0.518(11) 1 d PGU A 1
H26A H 1.8212 0.5894 0.9516 0.034 Uiso 0.518(11) 1 calc PR A 1
N6 N 1.6016(13) 0.5414(8) 0.8998(8) 0.035(3) Uani 0.518(11) 1 d PGU A 1
N5' N 0.8934(10) 0.7021(11) 0.7768(9) 0.031(3) Uani 0.482(11) 1 d PG A 2
C15' C 0.9972(10) 0.7575(9) 0.8560(7) 0.019(2) Uani 0.482(11) 1 d PG A 2
H15B H 0.9861 0.8358 0.8958 0.022 Uiso 0.482(11) 1 calc PR A 2
C16' C 1.1175(9) 0.6961(10) 0.8758(6) 0.033(3) Uani 0.482(11) 1 d PGU A 2
H16B H 1.1869 0.7332 0.9288 0.039 Uiso 0.482(11) 1 calc PR A 2
C17' C 1.1340(7) 0.5792(10) 0.8164(7) 0.033(3) Uani 0.482(11) 1 d PGDU A 2
C18' C 1.0302(10) 0.5237(10) 0.7371(7) 0.053(4) Uani 0.482(11) 1 d PGD A 2
H18B H 1.0413 0.4455 0.6973 0.063 Uiso 0.482(11) 1 calc PR A 2
C19' C 0.9099(11) 0.5852(11) 0.7173(8) 0.054(4) Uani 0.482(11) 1 d PGU A 2
H19B H 0.8405 0.5480 0.6643 0.065 Uiso 0.482(11) 1 calc PR A 2
C20' C 1.2552(8) 0.5015(11) 0.8264(7) 0.052(3) Uani 0.482(11) 1 d PDU A 2
H20B H 1.2400 0.4139 0.7944 0.062 Uiso 0.482(11) 1 calc PR A 2
C21' C 1.3842(8) 0.5530(11) 0.8796(7) 0.054(4) Uani 0.482(11) 1 d PD A 2
H21B H 1.3949 0.6381 0.9160 0.064 Uiso 0.482(11) 1 calc PR A 2
C22' C 1.5122(8) 0.4822(11) 0.8840(8) 0.031(3) Uani 0.482(11) 1 d PGDU A 2
C23' C 1.5018(12) 0.3473(11) 0.8550(12) 0.056(4) Uani 0.482(11) 1 d PGD A 2
H23B H 1.4089 0.2950 0.8347 0.067 Uiso 0.482(11) 1 calc PR A 2
C24' C 1.6303(18) 0.2905(9) 0.8564(15) 0.065(5) Uani 0.482(11) 1 d PG A 2
H24B H 1.6234 0.2003 0.8371 0.078 Uiso 0.482(11) 1 calc PR A 2
C25' C 1.7693(13) 0.3687(15) 0.8868(15) 0.069(7) Uani 0.482(11) 1 d PG A 2
H25B H 1.8553 0.3307 0.8878 0.082 Uiso 0.482(11) 1 calc PR A 2
C26' C 1.7796(8) 0.5036(14) 0.9158(12) 0.074(6) Uani 0.482(11) 1 d PG A 2
H26B H 1.8726 0.5559 0.9361 0.088 Uiso 0.482(11) 1 calc PR A 2
N6' N 1.6511(12) 0.5604(9) 0.9143(9) 0.041(3) Uani 0.482(11) 1 d PGU A 2
O2 O 0.7644(3) 0.7827(3) 0.60513(19) 0.0522(8) Uani 1 1 d . A .
H2A H 0.7044 0.7196 0.5684 0.063 Uiso 1 1 d R . .
H2B H 0.8554 0.7892 0.5968 0.063 Uiso 1 1 d R . .
C27 C 0.6316(7) 0.9012(5) 0.9497(4) 0.0775(17) Uani 1 1 d . . .
H27A H 0.7237 0.9269 0.9919 0.116 Uiso 1 1 calc R A .
H27B H 0.5529 0.8734 0.9817 0.116 Uiso 1 1 calc R . .
H27C H 0.6084 0.9740 0.9264 0.116 Uiso 1 1 calc R . .

loop_
_atom_site_aniso_label
_atom_site_aniso_U_11
_atom_site_aniso_U_22
_atom_site_aniso_U_33
_atom_site_aniso_U_23
_atom_site_aniso_U_13
_atom_site_aniso_U_12
Co1 0.0324(3) 0.0380(3) 0.0380(3) 0.0117(2) 0.0055(2) 0.0079(2)
S1 0.0556(8) 0.0675(9) 0.0740(10) -0.0087(7) -0.0043(7) 0.0036(7)
S2 0.0771(10) 0.0686(9) 0.0561(9) -0.0012(7) 0.0109(8) -0.0248(8)
O1 0.062(2) 0.0457(17) 0.0436(18) 0.0170(14) 0.0210(16) 0.0221(15)
N1 0.038(2) 0.045(2) 0.058(3) 0.016(2) 0.0040(19) 0.0055(18)
N2 0.047(2) 0.045(2) 0.053(3) 0.010(2) 0.006(2) 0.0018(19)
N3 0.037(2) 0.046(2) 0.046(2) 0.0200(18) 0.0054(17) 0.0065(16)
N4 0.043(2) 0.048(2) 0.052(2) 0.0160(19) 0.0072(19) 0.0100(17)
C1 0.054(3) 0.046(3) 0.040(3) 0.016(2) 0.014(2) 0.021(2)
C2 0.045(3) 0.044(3) 0.038(3) 0.013(2) 0.011(2) 0.011(2)
C3 0.041(3) 0.056(3) 0.064(3) 0.031(3) 0.014(2) 0.012(2)
C4 0.060(3) 0.052(3) 0.062(3) 0.033(2) 0.005(3) 0.014(2)
C5 0.038(2) 0.045(3) 0.048(3) 0.007(2) 0.006(2) 0.010(2)
C6 0.042(3) 0.077(3) 0.059(3) 0.032(3) 0.014(2) 0.019(2)
C7 0.041(3) 0.070(3) 0.055(3) 0.035(3) 0.011(2) 0.014(2)
C8 0.053(3) 0.062(3) 0.052(3) 0.019(3) 0.014(3) 0.016(2)
C9 0.048(3) 0.048(3) 0.051(3) 0.012(2) 0.005(2) 0.007(2)
C10 0.039(2) 0.037(2) 0.049(3) 0.006(2) 0.003(2) 0.0092(19)
C11 0.055(3) 0.068(3) 0.064(3) 0.034(3) 0.018(3) 0.022(3)
C12 0.049(3) 0.077(4) 0.070(4) 0.027(3) 0.024(3) 0.026(3)
C13 0.054(3) 0.059(3) 0.071(4) 0.021(3) 0.011(3) 0.027(2)
C14 0.058(3) 0.055(3) 0.052(3) 0.022(2) 0.004(3) 0.013(2)
N5 0.044(7) 0.027(5) 0.056(7) 0.004(5) 0.026(6) 0.004(4)
C15 0.082(11) 0.072(9) 0.063(10) 0.011(7) 0.010(8) 0.030(8)
C16 0.059(7) 0.036(7) 0.032(6) -0.006(5) 0.009(5) 0.026(5)
C17 0.045(6) 0.031(6) 0.021(6) -0.006(5) 0.004(4) -0.002(5)
C18 0.058(8) 0.021(6) 0.043(8) -0.015(6) 0.021(7) 0.009(6)
C19 0.038(6) 0.032(6) 0.036(6) 0.001(5) -0.004(5) -0.008(5)
C20 0.026(5) 0.053(6) 0.037(6) 0.011(5) 0.000(5) 0.008(5)
C21 0.026(6) 0.053(6) 0.035(6) 0.016(5) -0.003(4) 0.009(5)
C22 0.053(6) 0.038(6) 0.024(6) -0.003(5) 0.011(4) 0.009(5)
C23 0.092(11) 0.044(7) 0.070(10) 0.014(7) 0.017(8) 0.037(7)
C24 0.072(10) 0.086(14) 0.060(11) 0.001(10) -0.008(8) 0.052(9)
C25 0.051(9) 0.061(9) 0.053(10) 0.023(7) 0.021(7) 0.036(7)
C26 0.013(4) 0.041(4) 0.036(4) 0.014(3) 0.007(3) 0.016(3)
N6 0.021(6) 0.053(6) 0.042(5) 0.023(4) 0.006(4) 0.020(4)
N5' 0.028(6) 0.034(6) 0.030(6) 0.005(5) -0.002(5) 0.012(5)
C15' 0.012(5) 0.026(4) 0.016(5) 0.000(4) 0.001(4) 0.005(3)
C16' 0.038(5) 0.035(7) 0.019(5) -0.009(5) 0.008(4) 0.011(5)
C17' 0.037(6) 0.042(6) 0.023(6) 0.007(6) 0.006(5) 0.019(5)
C18' 0.060(8) 0.028(7) 0.069(10) 0.000(6) 0.017(7) 0.016(6)
C19' 0.037(6) 0.053(7) 0.066(7) -0.003(5) 0.007(5) 0.012(6)
C20' 0.058(6) 0.043(6) 0.052(6) 0.005(5) 0.010(5) 0.012(5)
C21' 0.035(6) 0.086(10) 0.030(6) 0.018(6) -0.008(5) -0.020(6)
C22' 0.025(5) 0.036(6) 0.031(6) 0.010(5) -0.006(4) 0.005(5)
C23' 0.052(7) 0.042(8) 0.070(10) 0.011(8) -0.007(7) 0.016(7)
C24' 0.093(11) 0.047(10) 0.071(13) 0.030(9) 0.011(10) 0.041(8)
C25' 0.078(15) 0.091(14) 0.042(9) 0.010(9) 0.001(9) 0.051(11)
C26' 0.067(9) 0.106(13) 0.081(11) 0.043(8) 0.043(9) 0.070(9)
N6' 0.020(6) 0.060(6) 0.047(6) 0.023(4) 0.003(5) 0.008(4)
O2 0.0408(17) 0.073(2) 0.0401(19) 0.0114(16) 0.0088(15) 0.0016(15)
C27 0.097(4) 0.084(4) 0.055(4) 0.009(3) 0.019(3) 0.036(3)

loop_
_atom_type_symbol
_atom_type_description
_atom_type_scat_dispersion_real
_atom_type_scat_dispersion_imag
_atom_type_scat_source
C C 0.0033 0.0016 'International Tables Vol C Tables 4.2.6.8 and 6.1.1.4'
H H 0.0000 0.0000 'International Tables Vol C Tables 4.2.6.8 and 6.1.1.4'
N N 0.0061 0.0033 'International Tables Vol C Tables 4.2.6.8 and 6.1.1.4'
O O 0.0106 0.0060 'International Tables Vol C Tables 4.2.6.8 and 6.1.1.4'
S S 0.1246 0.1234 'International Tables Vol C Tables 4.2.6.8 and 6.1.1.4'
Co Co 0.3494 0.9721 'International Tables Vol C Tables 4.2.6.8 and 6.1.1.4'

loop_
_geom_angle_atom_site_label_1
_geom_angle_atom_site_label_2
_geom_angle_atom_site_label_3
_geom_angle
_geom_angle_site_symmetry_1
_geom_angle_site_symmetry_3
_geom_angle_publ_flag
N2 Co1 N1 178.57(16) . . ?
N2 Co1 O1 88.95(13) . . ?
N1 Co1 O1 92.02(13) . . ?
N2 Co1 O2 85.84(13) . . ?
N1 Co1 O2 93.20(13) . . ?
O1 Co1 O2 174.72(12) . . ?
N2 Co1 N5' 88.4(3) . . ?
N1 Co1 N5' 92.7(3) . . ?
O1 Co1 N5' 88.5(4) . . ?
O2 Co1 N5' 90.5(4) . . ?
N2 Co1 N3 88.71(14) . . ?
N1 Co1 N3 90.22(13) . . ?
O1 Co1 N3 91.39(12) . . ?
O2 Co1 N3 89.40(12) . . ?
N5' Co1 N3 177.1(3) . . ?
N2 Co1 N5 95.3(4) . . ?
N1 Co1 N5 85.8(4) . . ?
O1 Co1 N5 85.8(4) . . ?
O2 Co1 N5 93.8(4) . . ?
N5' Co1 N5 7.4(5) . . ?
N3 Co1 N5 175.0(4) . . ?
C27 O1 Co1 130.6(3) . . ?
C27 O1 H1 114.7 . . ?
Co1 O1 H1 114.7 . . ?
C1 N1 Co1 160.0(4) . . ?
C2 N2 Co1 168.6(4) . . ?
C3 N3 C7 116.3(4) . . ?
C3 N3 Co1 122.5(3) . . ?
C7 N3 Co1 121.2(3) . . ?
C14 N4 C10 118.0(4) . . ?
N1 C1 S1 178.5(4) . . ?
N2 C2 S2 178.0(4) . . ?
N3 C3 C4 123.1(4) . . ?
N3 C3 H3 118.5 . . ?
C4 C3 H3 118.5 . . ?
C3 C4 C5 120.5(4) . . ?
C3 C4 H4 119.8 . . ?
C5 C4 H4 119.8 . . ?
C6 C5 C4 115.6(4) . . ?
C6 C5 C8 120.5(4) . . ?
C4 C5 C8 123.9(4) . . ?
C7 C6 C5 120.9(4) . . ?
C7 C6 H6 119.6 . . ?
C5 C6 H6 119.6 . . ?
N3 C7 C6 123.7(4) . . ?
N3 C7 H7 118.1 . . ?
C6 C7 H7 118.1 . . ?
C9 C8 C5 126.2(4) . . ?
C9 C8 H8 116.9 . . ?
C5 C8 H8 116.9 . . ?
C8 C9 C10 126.9(4) . . ?
C8 C9 H9 116.5 . . ?
C10 C9 H9 116.5 . . ?
N4 C10 C11 121.3(4) . . ?
N4 C10 C9 114.8(4) . . ?
C11 C10 C9 123.8(4) . . ?
C12 C11 C10 119.4(4) . . ?
C12 C11 H11 120.3 . . ?
C10 C11 H11 120.3 . . ?
C13 C12 C11 119.7(4) . . ?
C13 C12 H12 120.1 . . ?
C11 C12 H12 120.1 . . ?
C12 C13 C14 117.8(4) . . ?
C12 C13 H13 121.1 . . ?
C14 C13 H13 121.1 . . ?
N4 C14 C13 123.8(4) . . ?
N4 C14 H14 118.1 . . ?
C13 C14 H14 118.1 . . ?
C15 N5 C19 120.0 . . ?
C15 N5 Co1 120.5(6) . . ?
C19 N5 Co1 119.5(6) . . ?
C16 C15 N5 120.0 . . ?
C16 C15 H15A 120.0 . . ?
N5 C15 H15A 120.0 . . ?
C15 C16 C17 120.0 . . ?
C15 C16 H16A 120.0 . . ?
C17 C16 H16A 120.0 . . ?
C16 C17 C18 120.0 . . ?
C16 C17 C20 122.9(6) . . ?
C18 C17 C20 117.0(6) . . ?
C19 C18 C17 120.0 . . ?
C19 C18 H18A 120.0 . . ?
C17 C18 H18A 120.0 . . ?
C18 C19 N5 120.0 . . ?
C18 C19 H19A 120.0 . . ?
N5 C19 H19A 120.0 . . ?
C21 C20 C17 133.0(8) . . ?
C21 C20 H20A 113.5 . . ?
C17 C20 H20A 113.5 . . ?
C20 C21 C22 130.3(9) . . ?
C20 C21 H21A 114.9 . . ?
C22 C21 H21A 114.9 . . ?
C23 C22 N6 120.0 . . ?
C23 C22 C21 126.7(8) . . ?
N6 C22 C21 113.3(8) . . ?
C22 C23 C24 120.0 . . ?
C22 C23 H23A 120.0 . . ?
C24 C23 H23A 120.0 . . ?
C23 C24 C25 120.0 . . ?
C23 C24 H24A 120.0 . . ?
C25 C24 H24A 120.0 . . ?
C26 C25 C24 120.0 . . ?
C26 C25 H25A 120.0 . . ?
C24 C25 H25A 120.0 . . ?
N6 C26 C25 120.0 . . ?
N6 C26 H26A 120.0 . . ?
C25 C26 H26A 120.0 . . ?
C26 N6 C22 120.0 . . ?
C15' N5' C19' 120.0 . . ?
C15' N5' Co1 120.4(5) . . ?
C19' N5' Co1 119.6(5) . . ?
N5' C15' C16' 120.0 . . ?
N5' C15' H15B 120.0 . . ?
C16' C15' H15B 120.0 . . ?
C17' C16' C15' 120.0 . . ?
C17' C16' H16B 120.0 . . ?
C15' C16' H16B 120.0 . . ?
C18' C17' C16' 120.0 . . ?
C18' C17' C20' 112.9(6) . . ?
C16' C17' C20' 127.1(6) . . ?
C17' C18' C19' 120.0 . . ?
C17' C18' H18B 120.0 . . ?
C19' C18' H18B 120.0 . . ?
C18' C19' N5' 120.0 . . ?
C18' C19' H19B 120.0 . . ?
N5' C19' H19B 120.0 . . ?
C21' C20' C17' 121.9(9) . . ?
C21' C20' H20B 119.1 . . ?
C17' C20' H20B 119.0 . . ?
C20' C21' C22' 123.2(9) . . ?
C20' C21' H21B 118.4 . . ?
C22' C21' H21B 118.4 . . ?
C23' C22' N6' 120.0 . . ?
C23' C22' C21' 124.4(8) . . ?
N6' C22' C21' 115.4(8) . . ?
C22' C23' C24' 120.0 . . ?
C22' C23' H23B 120.0 . . ?
C24' C23' H23B 120.0 . . ?
C23' C24' C25' 120.0 . . ?
C23' C24' H24B 120.0 . . ?
C25' C24' H24B 120.0 . . ?
C26' C25' C24' 120.0 . . ?
C26' C25' H25B 120.0 . . ?
C24' C25' H25B 120.0 . . ?
C25' C26' N6' 120.0 . . ?
C25' C26' H26B 120.0 . . ?
N6' C26' H26B 120.0 . . ?
C26' N6' C22' 120.0 . . ?
Co1 O2 H2A 108.3 . . ?
Co1 O2 H2B 119.6 . . ?
H2A O2 H2B 116.6 . . ?
O1 C27 H27A 109.5 . . ?
O1 C27 H27B 109.5 . . ?
H27A C27 H27B 109.5 . . ?
O1 C27 H27C 109.5 . . ?
H27A C27 H27C 109.5 . . ?
H27B C27 H27C 109.5 . . ?

loop_
_geom_bond_atom_site_label_1
_geom_bond_atom_site_label_2
_geom_bond_distance
_geom_bond_site_symmetry_2
_geom_bond_publ_flag
Co1 N2 2.071(4) . ?
Co1 N1 2.093(4) . ?
Co1 O1 2.137(3) . ?
Co1 O2 2.146(3) . ?
Co1 N5' 2.160(5) . ?
Co1 N3 2.172(3) . ?
Co1 N5 2.180(6) . ?
S1 C1 1.637(5) . ?
S2 C2 1.620(5) . ?
O1 C27 1.399(5) . ?
O1 H1 0.9300 . ?
N1 C1 1.125(5) . ?
N2 C2 1.149(5) . ?
N3 C3 1.334(5) . ?
N3 C7 1.335(5) . ?
N4 C14 1.334(5) . ?
N4 C10 1.339(5) . ?
C3 C4 1.381(6) . ?
C3 H3 0.9300 . ?
C4 C5 1.391(6) . ?
C4 H4 0.9300 . ?
C5 C6 1.374(6) . ?
C5 C8 1.477(6) . ?
C6 C7 1.366(6) . ?
C6 H6 0.9300 . ?
C7 H7 0.9300 . ?
C8 C9 1.291(6) . ?
C8 H8 0.9300 . ?
C9 C10 1.476(6) . ?
C9 H9 0.9300 . ?
C10 C11 1.389(6) . ?
C11 C12 1.368(6) . ?
C11 H11 0.9300 . ?
C12 C13 1.368(6) . ?
C12 H12 0.9300 . ?
C13 C14 1.374(6) . ?
C13 H13 0.9300 . ?
C14 H14 0.9300 . ?
N5 C15 1.3900 . ?
N5 C19 1.3900 . ?
C15 C16 1.3900 . ?
C15 H15A 0.9300 . ?
C16 C17 1.3900 . ?
C16 H16A 0.9300 . ?
C17 C18 1.3900 . ?
C17 C20 1.435(6) . ?
C18 C19 1.3900 . ?
C18 H18A 0.9300 . ?
C19 H19A 0.9300 . ?
C20 C21 1.287(8) . ?
C20 H20A 0.9300 . ?
C21 C22 1.449(6) . ?
C21 H21A 0.9300 . ?
C22 C23 1.3900 . ?
C22 N6 1.3900 . ?
C23 C24 1.3900 . ?
C23 H23A 0.9300 . ?
C24 C25 1.3900 . ?
C24 H24A 0.9300 . ?
C25 C26 1.3900 . ?
C25 H25A 0.9300 . ?
C26 N6 1.3900 . ?
C26 H26A 0.9300 . ?
N5' C15' 1.3900 . ?
N5' C19' 1.3900 . ?
C15' C16' 1.3900 . ?
C15' H15B 0.9300 . ?
C16' C17' 1.3900 . ?
C16' H16B 0.9300 . ?
C17' C18' 1.3900 . ?
C17' C20' 1.482(9) . ?
C18' C19' 1.3900 . ?
C18' H18B 0.9300 . ?
C19' H19B 0.9300 . ?
C20' C21' 1.320(9) . ?
C20' H20B 0.9300 . ?
C21' C22' 1.476(7) . ?
C21' H21B 0.9300 . ?
C22' C23' 1.3900 . ?
C22' N6' 1.3900 . ?
C23' C24' 1.3900 . ?
C23' H23B 0.9300 . ?
C24' C25' 1.3900 . ?
C24' H24B 0.9300 . ?
C25' C26' 1.3900 . ?
C25' H25B 0.9300 . ?
C26' N6' 1.3900 . ?
C26' H26B 0.9300 . ?
O2 H2A 0.8483 . ?
O2 H2B 0.8509 . ?
C27 H27A 0.9600 . ?
C27 H27B 0.9600 . ?
C27 H27C 0.9600 . ?

loop_
_geom_torsion_atom_site_label_1
_geom_torsion_atom_site_label_2
_geom_torsion_atom_site_label_3
_geom_torsion_atom_site_label_4
_geom_torsion
_geom_torsion_site_symmetry_1
_geom_torsion_site_symmetry_2
_geom_torsion_site_symmetry_3
_geom_torsion_site_symmetry_4
_geom_torsion_publ_flag
N2 Co1 O1 C27 -150.9(4) . . . . ?
N1 Co1 O1 C27 28.1(4) . . . . ?
N5' Co1 O1 C27 120.7(5) . . . . ?
N3 Co1 O1 C27 -62.2(4) . . . . ?
N5 Co1 O1 C27 113.8(5) . . . . ?
O1 Co1 N1 C1 72.6(11) . . . . ?
O2 Co1 N1 C1 -106.6(11) . . . . ?
N5' Co1 N1 C1 -16.0(12) . . . . ?
N3 Co1 N1 C1 164.0(11) . . . . ?
N5 Co1 N1 C1 -13.0(12) . . . . ?
O1 Co1 N2 C2 112.1(18) . . . . ?
O2 Co1 N2 C2 -68.8(18) . . . . ?
N5' Co1 N2 C2 -159.4(19) . . . . ?
N3 Co1 N2 C2 20.7(18) . . . . ?
N5 Co1 N2 C2 -162.3(19) . . . . ?
N2 Co1 N3 C3 -122.8(4) . . . . ?
N1 Co1 N3 C3 56.2(4) . . . . ?
O1 Co1 N3 C3 148.3(4) . . . . ?
O2 Co1 N3 C3 -37.0(4) . . . . ?
N2 Co1 N3 C7 58.3(4) . . . . ?
N1 Co1 N3 C7 -122.6(4) . . . . ?
O1 Co1 N3 C7 -30.6(3) . . . . ?
O2 Co1 N3 C7 144.2(3) . . . . ?
C7 N3 C3 C4 0.1(7) . . . . ?
Co1 N3 C3 C4 -178.8(4) . . . . ?
N3 C3 C4 C5 0.5(7) . . . . ?
C3 C4 C5 C6 -0.1(7) . . . . ?
C3 C4 C5 C8 179.0(4) . . . . ?
C4 C5 C6 C7 -0.8(7) . . . . ?
C8 C5 C6 C7 -180.0(4) . . . . ?
C3 N3 C7 C6 -1.1(7) . . . . ?
Co1 N3 C7 C6 177.8(4) . . . . ?
C5 C6 C7 N3 1.5(8) . . . . ?
C6 C5 C8 C9 -167.7(5) . . . . ?
C4 C5 C8 C9 13.2(8) . . . . ?
C5 C8 C9 C10 -177.6(4) . . . . ?
C14 N4 C10 C11 0.6(6) . . . . ?
C14 N4 C10 C9 -177.1(4) . . . . ?
C8 C9 C10 N4 -179.1(5) . . . . ?
C8 C9 C10 C11 3.3(8) . . . . ?
N4 C10 C11 C12 0.3(7) . . . . ?
C9 C10 C11 C12 177.8(4) . . . . ?
C10 C11 C12 C13 -1.0(8) . . . . ?
C11 C12 C13 C14 0.7(8) . . . . ?
C10 N4 C14 C13 -0.9(7) . . . . ?
C12 C13 C14 N4 0.2(8) . . . . ?
N2 Co1 N5 C15 -142.7(6) . . . . ?
N1 Co1 N5 C15 38.2(6) . . . . ?
O1 Co1 N5 C15 -54.2(6) . . . . ?
O2 Co1 N5 C15 131.1(6) . . . . ?
N5' Co1 N5 C15 -166(7) . . . . ?
N2 Co1 N5 C19 39.6(7) . . . . ?
N1 Co1 N5 C19 -139.5(7) . . . . ?
O1 Co1 N5 C19 128.2(7) . . . . ?
O2 Co1 N5 C19 -46.6(7) . . . . ?
Co1 N5 C15 C16 -177.7(9) . . . . ?
N5 C15 C16 C17 0.0 . . . . ?
C15 C16 C17 C18 0.0 . . . . ?
C15 C16 C17 C20 176.2(10) . . . . ?
C16 C17 C18 C19 0.0 . . . . ?
C20 C17 C18 C19 -176.4(9) . . . . ?
C17 C18 C19 N5 0.0 . . . . ?
C15 N5 C19 C18 0.0 . . . . ?
Co1 N5 C19 C18 177.7(9) . . . . ?
C16 C17 C20 C21 166.8(10) . . . . ?
C18 C17 C20 C21 -17.0(14) . . . . ?
C17 C20 C21 C22 174.1(10) . . . . ?
C20 C21 C22 C23 163.9(11) . . . . ?
C20 C21 C22 N6 -15.5(14) . . . . ?
N6 C22 C23 C24 0.0 . . . . ?
C21 C22 C23 C24 -179.4(11) . . . . ?
C22 C23 C24 C25 0.0 . . . . ?
C23 C24 C25 C26 0.0 . . . . ?
C24 C25 C26 N6 0.0 . . . . ?
C25 C26 N6 C22 0.0 . . . . ?
C23 C22 N6 C26 0.0 . . . . ?
C21 C22 N6 C26 179.5(10) . . . . ?
N2 Co1 N5' C15' -145.8(7) . . . . ?
N1 Co1 N5' C15' 35.1(7) . . . . ?
O1 Co1 N5' C15' -56.8(7) . . . . ?
O2 Co1 N5' C15' 128.3(7) . . . . ?
N2 Co1 N5' C19' 36.2(5) . . . . ?
N1 Co1 N5' C19' -142.9(5) . . . . ?
O1 Co1 N5' C19' 125.2(6) . . . . ?
O2 Co1 N5' C19' -49.7(5) . . . . ?
Co1 N5' C15' C16' -178.0(9) . . . . ?
C15' C16' C17' C20' 179.6(10) . . . . ?
C20' C17' C18' C19' -179.6(9) . . . . ?
Co1 N5' C19' C18' 178.0(9) . . . . ?
C18' C17' C20' C21' 160.1(9) . . . . ?
C16' C17' C20' C21' -19.5(15) . . . . ?
C17' C20' C21' C22' -173.8(10) . . . . ?
C20' C21' C22' C23' -18.6(16) . . . . ?
C20' C21' C22' N6' 157.4(11) . . . . ?
N6' C22' C23' C24' 0.0 . . . . ?
C21' C22' C23' C24' 175.8(12) . . . . ?
C21' C22' N6' C26' -176.2(11) . . . . ?
